data_4506021
loop_
_publ_author_name
'Plonka, Anna M.'
'Banerjee, Debasis'
'Parise, John B.'

_publ_section_title
;
 Effect of Ligand Structural Isomerism in Formation of Calcium
 Coordination Networks
;
_journal_issue 5
_journal_name_full 'Crystal Growth &amp; Design'
_journal_page_first 2460
_journal_paper_doi 10.1021/cg300093h
_journal_volume 12
_journal_year 2012
_chemical_formula_sum 'C10 H10 Ca N2 O5'
_chemical_formula_weight 278.28
_chemical_name_systematic
;
 ?
;
_space_group_IT_number 14
_symmetry_cell_setting monoclinic
_symmetry_space_group_name_Hall '-P 2yn'
_symmetry_space_group_name_H-M 'P 1 21/n 1'
_atom_sites_solution_hydrogens geom
_atom_sites_solution_primary direct
_atom_sites_solution_secondary difmap
_audit_creation_method SHELXL-97
_cell_angle_alpha 90.00
_cell_angle_beta 99.182(6)
_cell_angle_gamma 90.00
_cell_formula_units_Z 4
_cell_length_a 6.4275(4)
_cell_length_b 16.3870(12)
_cell_length_c 10.9764(9)
_cell_measurement_temperature 293(2)
_cell_volume 1141.30(15)
_computing_cell_refinement
;
CrysAlisPro, Oxford Diffraction Ltd.,
Version 1.171.33.55 (release 05-01-2010 CrysAlis171 .NET)
(compiled Jan  5 2010,16:28:46)
;
_computing_data_collection
;
CrysAlisPro, Oxford Diffraction Ltd.,
Version 1.171.33.55 (release 05-01-2010 CrysAlis171 .NET)
(compiled Jan  5 2010,16:28:46)
;
_computing_data_reduction
;
CrysAlisPro, Oxford Diffraction Ltd.,
Version 1.171.33.55 (release 05-01-2010 CrysAlis171 .NET)
(compiled Jan  5 2010,16:28:46)
;
_computing_molecular_graphics
;
CrystalMaker (CrystalMaker, 2009) and Mercury (CCDC, 2010)
;
_computing_publication_material 'WINGX (Farrugia, 1998)'
_computing_structure_refinement 'SHELXL-97 (Sheldrick, 1997)'
_computing_structure_solution 'SHELXS-97 (Sheldrick, 1990)'
_diffrn_ambient_temperature 293(2)
_diffrn_detector_area_resol_mean 10.4962
_diffrn_measured_fraction_theta_full 0.988
_diffrn_measured_fraction_theta_max 0.988
_diffrn_measurement_device_type 'Xcalibur, Atlas, Gemini'
_diffrn_measurement_method '\w scans'
_diffrn_radiation_monochromator graphite
_diffrn_radiation_source 'Enhance (Mo) X-ray Source'
_diffrn_radiation_wavelength 0.71073
_diffrn_reflns_av_R_equivalents 0.0729
_diffrn_reflns_av_sigmaI/netI 0.0570
_diffrn_reflns_limit_h_max 7
_diffrn_reflns_limit_h_min -7
_diffrn_reflns_limit_k_max 19
_diffrn_reflns_limit_k_min -19
_diffrn_reflns_limit_l_max 13
_diffrn_reflns_limit_l_min -13
_diffrn_reflns_number 7941
_diffrn_reflns_theta_full 25.35
_diffrn_reflns_theta_max 25.35
_diffrn_reflns_theta_min 3.76
_diffrn_standards_number 0
_exptl_absorpt_coefficient_mu 0.565
_exptl_absorpt_correction_T_max 0.983
_exptl_absorpt_correction_T_min 0.980
_exptl_absorpt_correction_type multi-scan
_exptl_absorpt_process_details
;
CrysAlis PRO (Oxford Diffraction, 2010)
;
_exptl_crystal_colour colorless
_exptl_crystal_density_diffrn 1.620
_exptl_crystal_density_method 'not measured'
_exptl_crystal_description needle
_exptl_crystal_F_000 362
_exptl_crystal_size_max 0.4
_exptl_crystal_size_mid 0.03
_exptl_crystal_size_min 0.03
_refine_diff_density_max 0.291
_refine_diff_density_min -0.354
_refine_diff_density_rms 0.080
_refine_ls_extinction_method none
_refine_ls_goodness_of_fit_ref 1.077
_refine_ls_hydrogen_treatment constr
_refine_ls_matrix_type full
_refine_ls_number_parameters 163
_refine_ls_number_reflns 2068
_refine_ls_number_restraints 0
_refine_ls_restrained_S_all 1.077
_refine_ls_R_factor_all 0.0537
_refine_ls_R_factor_gt 0.0436
_refine_ls_shift/su_max 0.000
_refine_ls_shift/su_mean 0.000
_refine_ls_structure_factor_coef Fsqd
_refine_ls_weighting_details 'calc w=1/[\s^2^(Fo^2^)+(0.0636P)^2^+0.1843P] where P=(Fo^2^+2Fc^2^)/3'
_refine_ls_weighting_scheme calc
_refine_ls_wR_factor_gt 0.1117
_refine_ls_wR_factor_ref 0.1220
_reflns_number_gt 1725
_reflns_number_total 2068
_reflns_threshold_expression >2sigma(I)
_cod_data_source_file cg300093h_si_002.cif
_cod_data_source_block Ca2_4PDC_DMF
_cod_original_cell_volume 1141.30(14)
_cod_original_sg_symbol_H-M 'P 21/n'
_cod_database_code 4506021

loop_
_symmetry_equiv_pos_as_xyz
'x, y, z'
'-x+1/2, y+1/2, -z+1/2'
'-x, -y, -z'
'x-1/2, -y-1/2, z-1/2'

loop_
_atom_site_label
_atom_site_type_symbol
_atom_site_fract_x
_atom_site_fract_y
_atom_site_fract_z
_atom_site_U_iso_or_equiv
_atom_site_adp_type
_atom_site_occupancy
_atom_site_symmetry_multiplicity
_atom_site_calc_flag
_atom_site_refinement_flags
Ca Ca 0.21779(7) 0.04215(3) 0.41940(4) 0.0167(2) Uani 1 1 d .
O1 O 0.6053(3) 0.05366(10) 0.42833(16) 0.0228(4) Uani 1 1 d .
O4 O 0.5095(3) 0.42937(11) 0.10068(17) 0.0285(4) Uani 1 1 d .
O3 O 0.7692(3) 0.34683(13) 0.07592(18) 0.0358(5) Uani 1 1 d .
C2 C 0.5485(3) 0.17096(15) 0.3000(2) 0.0201(5) Uani 1 1 d .
O2 O 0.8761(2) 0.10504(11) 0.34596(17) 0.0294(5) Uani 1 1 d .
N N 0.3404(3) 0.16290(13) 0.2987(2) 0.0262(5) Uani 1 1 d .
C5 C 0.6020(4) 0.36193(16) 0.1152(2) 0.0223(6) Uani 1 1 d .
O4D O 0.2628(4) -0.01627(15) 0.2217(2) 0.0485(6) Uani 1 1 d .
C3 C 0.6326(3) 0.23483(15) 0.2421(2) 0.0227(6) Uani 1 1 d .
H3 H 0.7777 0.2379 0.2444 0.027 Uiso 1 1 calc R
C6 C 0.2892(4) 0.28638(18) 0.1773(3) 0.0319(7) Uani 1 1 d .
H6 H 0.1959 0.3246 0.1366 0.038 Uiso 1 1 calc R
C4 C 0.5040(4) 0.29429(15) 0.1807(2) 0.0212(6) Uani 1 1 d .
C8D C 0.4156(6) -0.04723(19) 0.1843(3) 0.0415(8) Uani 1 1 d .
H12 H 0.5474 -0.0404 0.2322 0.050 Uiso 1 1 calc R
N2D N 0.4051(5) -0.08928(19) 0.0812(2) 0.0497(7) Uani 1 1 d .
C1 C 0.6899(3) 0.10429(16) 0.3644(2) 0.0209(6) Uani 1 1 d .
C7 C 0.2174(4) 0.22021(18) 0.2360(3) 0.0369(7) Uani 1 1 d .
H7 H 0.0725 0.2148 0.2320 0.044 Uiso 1 1 calc R
C10D C 0.5936(7) -0.1238(3) 0.0436(4) 0.0727(13) Uani 1 1 d .
H10B H 0.5559 -0.1523 -0.0332 0.109 Uiso 0.50 1 calc PR
H10G H 0.6585 -0.1612 0.1056 0.109 Uiso 0.50 1 calc PR
H10E H 0.6907 -0.0808 0.0334 0.109 Uiso 0.50 1 calc PR
H10F H 0.7142 -0.1105 0.1038 0.109 Uiso 0.50 1 calc PR
H10C H 0.6116 -0.1017 -0.0350 0.109 Uiso 0.50 1 calc PR
H10A H 0.5793 -0.1821 0.0371 0.109 Uiso 0.50 1 calc PR
C9D C 0.2046(7) -0.1075(3) 0.0046(4) 0.0899(17) Uani 1 1 d .
H9I H 0.2288 -0.1384 -0.0661 0.135 Uiso 0.50 1 calc PR
H9G H 0.1341 -0.0574 -0.0221 0.135 Uiso 0.50 1 calc PR
H9E H 0.1185 -0.1386 0.0514 0.135 Uiso 0.50 1 calc PR
H9F H 0.0921 -0.0846 0.0415 0.135 Uiso 0.50 1 calc PR
H9D H 0.1868 -0.1655 -0.0025 0.135 Uiso 0.50 1 calc PR
H9H H 0.2024 -0.0843 -0.0760 0.135 Uiso 0.50 1 calc PR

loop_
_atom_site_aniso_label
_atom_site_aniso_U_11
_atom_site_aniso_U_22
_atom_site_aniso_U_33
_atom_site_aniso_U_23
_atom_site_aniso_U_13
_atom_site_aniso_U_12
Ca 0.0150(3) 0.0154(3) 0.0202(3) 0.00090(19) 0.0045(2) -0.00002(17)
O1 0.0187(9) 0.0228(10) 0.0273(10) 0.0107(8) 0.0048(7) 0.0006(7)
O4 0.0310(10) 0.0204(10) 0.0350(11) 0.0070(8) 0.0079(8) 0.0058(8)
O3 0.0282(10) 0.0314(12) 0.0524(14) 0.0165(9) 0.0207(9) 0.0082(8)
C2 0.0173(11) 0.0211(14) 0.0226(13) 0.0011(10) 0.0048(9) 0.0011(9)
O2 0.0175(9) 0.0325(11) 0.0396(11) 0.0162(9) 0.0090(8) 0.0050(8)
N 0.0183(10) 0.0251(13) 0.0365(13) 0.0091(10) 0.0088(9) 0.0015(9)
C5 0.0203(12) 0.0228(14) 0.0230(13) 0.0053(11) 0.0011(10) 0.0013(10)
O4D 0.0603(14) 0.0508(15) 0.0390(13) -0.0124(11) 0.0221(11) -0.0043(12)
C3 0.0127(11) 0.0248(14) 0.0308(15) 0.0072(11) 0.0044(10) 0.0012(10)
C6 0.0214(12) 0.0292(16) 0.0453(17) 0.0116(13) 0.0063(12) 0.0075(11)
C4 0.0224(12) 0.0175(13) 0.0245(14) 0.0030(10) 0.0060(10) 0.0023(9)
C8D 0.058(2) 0.0369(19) 0.0320(17) -0.0006(14) 0.0151(15) -0.0003(15)
N2D 0.0636(18) 0.055(2) 0.0327(15) -0.0096(13) 0.0147(13) 0.0066(14)
C1 0.0173(12) 0.0225(14) 0.0229(14) 0.0021(10) 0.0027(10) 0.0004(10)
C7 0.0148(12) 0.0331(17) 0.064(2) 0.0194(15) 0.0097(12) 0.0035(11)
C10D 0.086(3) 0.083(3) 0.052(2) -0.011(2) 0.021(2) 0.039(2)
C9D 0.076(3) 0.129(5) 0.065(3) -0.048(3) 0.008(2) -0.006(3)

loop_
_atom_type_symbol
_atom_type_description
_atom_type_scat_dispersion_real
_atom_type_scat_dispersion_imag
_atom_type_scat_source
C C 0.0033 0.0016 'International Tables Vol C Tables 4.2.6.8 and 6.1.1.4'
H H 0.0000 0.0000 'International Tables Vol C Tables 4.2.6.8 and 6.1.1.4'
N N 0.0061 0.0033 'International Tables Vol C Tables 4.2.6.8 and 6.1.1.4'
O O 0.0106 0.0060 'International Tables Vol C Tables 4.2.6.8 and 6.1.1.4'
Ca Ca 0.2262 0.3064 'International Tables Vol C Tables 4.2.6.8 and 6.1.1.4'

loop_
_geom_angle_atom_site_label_1
_geom_angle_atom_site_label_2
_geom_angle_atom_site_label_3
_geom_angle
_geom_angle_site_symmetry_1
_geom_angle_site_symmetry_3
O4 Ca O4D 76.51(7) 2_545 .
O4 Ca O1 76.83(6) 2_545 3_656
O4D Ca O1 104.44(7) . 3_656
O4 Ca O2 77.75(6) 2_545 1_455
O4D Ca O2 95.76(8) . 1_455
O1 Ca O2 142.57(6) 3_656 1_455
O4 Ca O1 132.02(6) 2_545 .
O4D Ca O1 78.68(7) . .
O1 Ca O1 70.54(6) 3_656 .
O2 Ca O1 145.46(6) 1_455 .
O4 Ca O3 130.82(6) 2_545 4_566
O4D Ca O3 151.98(7) . 4_566
O1 Ca O3 90.09(7) 3_656 4_566
O2 Ca O3 86.15(7) 1_455 4_566
O1 Ca O3 83.99(6) . 4_566
O4 Ca N 142.66(7) 2_545 .
O4D Ca N 75.72(8) . .
O1 Ca N 134.46(6) 3_656 .
O2 Ca N 80.72(6) 1_455 .
O1 Ca N 64.82(6) . .
O3 Ca N 77.02(7) 4_566 .
O4 Ca O4 79.92(6) 2_545 4_566
O4D Ca O4 154.03(7) . 4_566
O1 Ca O4 80.36(6) 3_656 4_566
O2 Ca O4 68.46(6) 1_455 4_566
O1 Ca O4 126.10(6) . 4_566
O3 Ca O4 51.02(6) 4_566 4_566
N Ca O4 119.41(7) . 4_566
O4 Ca C5 105.75(7) 2_545 4_566
O4D Ca C5 166.18(8) . 4_566
O1 Ca C5 89.29(7) 3_656 4_566
O2 Ca C5 71.80(7) 1_455 4_566
O1 Ca C5 107.97(7) . 4_566
O3 Ca C5 25.79(6) 4_566 4_566
N Ca C5 95.87(7) . 4_566
O4 Ca C5 26.01(6) 4_566 4_566
O4 Ca Ca 42.55(4) 2_545 3_556
O4D Ca Ca 118.28(6) . 3_556
O1 Ca Ca 75.20(4) 3_656 3_556
O2 Ca Ca 67.48(4) 1_455 3_556
O1 Ca Ca 144.82(4) . 3_556
O3 Ca Ca 88.33(4) 4_566 3_556
N Ca Ca 145.83(5) . 3_556
O4 Ca Ca 37.37(4) 4_566 3_556
C5 Ca Ca 63.26(5) 4_566 3_556
O4 Ca Ca 106.00(5) 2_545 3_656
O4D Ca Ca 91.72(6) . 3_656
O1 Ca Ca 35.65(4) 3_656 3_656
O2 Ca Ca 172.27(5) 1_455 3_656
O1 Ca Ca 34.89(4) . 3_656
O3 Ca Ca 86.34(5) 4_566 3_656
N Ca Ca 99.32(5) . 3_656
O4 Ca Ca 105.22(4) 4_566 3_656
C5 Ca Ca 100.56(5) 4_566 3_656
Ca Ca Ca 110.50(2) 3_556 3_656
C1 O1 Ca 127.47(15) . 3_656
C1 O1 Ca 123.04(14) . .
Ca O1 Ca 109.46(6) 3_656 .
C5 O4 Ca 169.51(17) . 2
C5 O4 Ca 87.93(14) . 4_665
Ca O4 Ca 100.08(6) 2 4_665
C5 O3 Ca 93.83(15) . 4_665
N C2 C3 122.2(2) . .
N C2 C1 117.1(2) . .
C3 C2 C1 120.7(2) . .
C1 O2 Ca 141.16(16) . 1_655
C2 N C7 116.1(2) . .
C2 N Ca 117.16(16) . .
C7 N Ca 126.69(16) . .
O3 C5 O4 123.4(2) . .
O3 C5 C4 117.8(2) . .
O4 C5 C4 118.8(2) . .
O3 C5 Ca 60.38(13) . 4_665
O4 C5 Ca 66.06(13) . 4_665
C4 C5 Ca 160.00(17) . 4_665
C8D O4D Ca 132.4(2) . .
C2 C3 C4 120.8(2) . .
C7 C6 C4 118.0(2) . .
C6 C4 C3 117.7(2) . .
C6 C4 C5 123.1(2) . .
C3 C4 C5 119.1(2) . .
O4D C8D N2D 124.6(3) . .
C8D N2D C9D 121.6(3) . .
C8D N2D C10D 121.1(3) . .
C9D N2D C10D 117.2(3) . .
O2 C1 O1 127.3(2) . .
O2 C1 C2 115.9(2) . .
O1 C1 C2 116.8(2) . .
N C7 C6 125.2(2) . .

loop_
_geom_bond_atom_site_label_1
_geom_bond_atom_site_label_2
_geom_bond_distance
_geom_bond_site_symmetry_2
Ca O4 2.3441(18) 2_545
Ca O4D 2.431(2) .
Ca O1 2.4382(17) 3_656
Ca O2 2.4434(16) 1_455
Ca O1 2.4842(17) .
Ca O3 2.4879(19) 4_566
Ca N 2.574(2) .
Ca O4 2.6116(19) 4_566
Ca C5 2.856(3) 4_566
Ca Ca 3.8024(9) 3_556
Ca Ca 4.0188(9) 3_656
O1 C1 1.264(3) .
O1 Ca 2.4382(17) 3_656
O4 C5 1.253(3) .
O4 Ca 2.3441(18) 2
O4 Ca 2.6116(19) 4_665
O3 C5 1.245(3) .
O3 Ca 2.4879(19) 4_665
C2 N 1.342(3) .
C2 C3 1.379(3) .
C2 C1 1.521(3) .
O2 C1 1.245(3) .
O2 Ca 2.4434(16) 1_655
N C7 1.344(3) .
C5 C4 1.512(3) .
C5 Ca 2.856(3) 4_665
O4D C8D 1.232(4) .
C3 C4 1.382(3) .
C6 C7 1.378(4) .
C6 C4 1.381(3) .
C8D N2D 1.318(4) .
N2D C9D 1.453(5) .
N2D C10D 1.456(4) .
